data_4109205
loop_
_publ_author_name
'Susan M. Kloek'
'Karen I. Goldberg'

_publ_section_title
;
 Competitive C-H Bond Activation and \b-Hydride Elimination at
 Platinum(II)
;
_journal_name_full 'Journal of the American Chemical Society'
_journal_page_first 3460
_journal_page_last 3461
_journal_paper_doi 10.1021/ja0669629
_journal_volume 129
_journal_year 2007
_chemical_formula_moiety 'C31 H38 N2 Pt1, 2(C3.5 H4)'
_chemical_formula_sum 'C38 H46 N2 Pt'
_chemical_formula_weight 725.86
_chemical_name_common SMK002
_chemical_name_systematic SMK002
_space_group_IT_number 13
_symmetry_cell_setting monoclinic
_symmetry_Int_Tables_number 13
_symmetry_space_group_name_Hall '-P 2yc'
_symmetry_space_group_name_H-M 'P 1 2/c 1'
_atom_sites_solution_hydrogens geom
_atom_sites_solution_primary direct
_atom_sites_solution_secondary difmap
_audit_creation_method SHELXL-97
_cell_angle_alpha 90.00
_cell_angle_beta 91.0500(14)
_cell_angle_gamma 90.00
_cell_formula_units_Z 4
_cell_length_a 15.1370(7)
_cell_length_b 9.2350(2)
_cell_length_c 23.2250(10)
_cell_measurement_reflns_used 127
_cell_measurement_temperature 130(2)
_cell_volume 3246.1(2)
_computing_cell_refinement 'HKL Scalepack (Otwinowski & Minor 1997)'
_computing_data_collection KappaCCD
_computing_data_reduction 'HKL Scalepack (Otwinowski & Minor 1997)'
_computing_molecular_graphics 'maXus, Zortep'
_computing_publication_material 'SHELXL-97 (Sheldrick, 1997)'
_computing_structure_refinement 'SHELXL-97 (Sheldrick, 1997)'
_computing_structure_solution SIR97
_diffrn_ambient_temperature 130(2)
_diffrn_measured_fraction_theta_full 0.954
_diffrn_measured_fraction_theta_max 0.810
_diffrn_measurement_device_type 'Nonius KappaCCD'
_diffrn_measurement_method '\f and \w scans'
_diffrn_radiation_monochromator graphite
_diffrn_radiation_source 'fine-focus sealed tube'
_diffrn_radiation_type MoK\a
_diffrn_radiation_wavelength 0.71073
_diffrn_reflns_av_R_equivalents 0.0964
_diffrn_reflns_av_sigmaI/netI 0.1901
_diffrn_reflns_limit_h_max 20
_diffrn_reflns_limit_h_min -20
_diffrn_reflns_limit_k_max 12
_diffrn_reflns_limit_k_min -11
_diffrn_reflns_limit_l_max 32
_diffrn_reflns_limit_l_min -32
_diffrn_reflns_number 13927
_diffrn_reflns_theta_full 25.00
_diffrn_reflns_theta_max 29.96
_diffrn_reflns_theta_min 2.19
_exptl_absorpt_coefficient_mu 4.350
_exptl_absorpt_correction_T_max 0.6955
_exptl_absorpt_correction_T_min 0.4216
_exptl_absorpt_correction_type multi-scan
_exptl_absorpt_process_details denzo2000
_exptl_crystal_colour yellow
_exptl_crystal_density_diffrn 1.485
_exptl_crystal_description plate
_exptl_crystal_F_000 1464
_exptl_crystal_size_max 0.24
_exptl_crystal_size_mid 0.24
_exptl_crystal_size_min 0.09
_refine_diff_density_max 2.197
_refine_diff_density_min -1.710
_refine_diff_density_rms 0.164
_refine_ls_extinction_method none
_refine_ls_goodness_of_fit_ref 0.997
_refine_ls_hydrogen_treatment mixed
_refine_ls_matrix_type full
_refine_ls_number_parameters 387
_refine_ls_number_reflns 7648
_refine_ls_number_restraints 8
_refine_ls_restrained_S_all 0.998
_refine_ls_R_factor_all 0.0932
_refine_ls_R_factor_gt 0.0432
_refine_ls_shift/su_max 0.001
_refine_ls_shift/su_mean 0.000
_refine_ls_structure_factor_coef Fsqd
_refine_ls_weighting_details 'calc w=1/[\s^2^(Fo^2^)+(0.0316P)^2^+0.0000P] where P=(Fo^2^+2Fc^2^)/3'
_refine_ls_weighting_scheme calc
_refine_ls_wR_factor_gt 0.0873
_refine_ls_wR_factor_ref 0.0960
_reflns_number_gt 5135
_reflns_number_total 7648
_reflns_threshold_expression I>2\s(I)
_cod_data_source_file ja0669629si20060927_072006.cif
_cod_data_source_block shelxl
_cod_original_sg_symbol_H-M 'P 2/c'
_cod_database_code 4109205

loop_
_symmetry_equiv_pos_as_xyz
'x, y, z'
'-x, y, -z+1/2'
'-x, -y, -z'
'x, -y, z-1/2'

loop_
_atom_site_label
_atom_site_type_symbol
_atom_site_fract_x
_atom_site_fract_y
_atom_site_fract_z
_atom_site_U_iso_or_equiv
_atom_site_adp_type
_atom_site_occupancy
_atom_site_symmetry_multiplicity
_atom_site_calc_flag
_atom_site_refinement_flags
Pt1 Pt 0.234818(14) 0.29911(2) 0.201197(7) 0.01985(7) Uani 1 1 d .
N1 N 0.2239(3) 0.1862(5) 0.12749(16) 0.0210(10) Uani 1 1 d .
N2 N 0.2526(3) 0.1117(4) 0.24979(14) 0.0149(9) Uani 1 1 d .
C1 C 0.2680(3) -0.0126(6) 0.22642(19) 0.0197(11) Uani 1 1 d .
H1 H 0.2925 -0.0848 0.2511 0.024 Uiso 1 1 calc R
C2 C 0.2522(3) -0.0543(6) 0.1671(2) 0.0198(11) Uani 1 1 d .
C3 C 0.2280(3) 0.0408(5) 0.12167(19) 0.0173(11) Uani 1 1 d .
C4 C 0.2108(4) -0.0248(6) 0.0673(2) 0.0232(12) Uani 1 1 d .
H4 H 0.1947 0.0350 0.0355 0.028 Uiso 1 1 calc R
C5 C 0.2167(4) -0.1708(6) 0.0592(2) 0.0233(12) Uani 1 1 d .
H5 H 0.2025 -0.2101 0.0223 0.028 Uiso 1 1 calc R
C6 C 0.2429(4) -0.2638(6) 0.1037(2) 0.0248(12) Uani 1 1 d .
H6 H 0.2479 -0.3652 0.0976 0.030 Uiso 1 1 calc R
C7 C 0.2610(4) -0.2037(6) 0.1562(2) 0.0229(11) Uani 1 1 d .
H7 H 0.2804 -0.2651 0.1868 0.027 Uiso 1 1 calc R
C8 C 0.2151(4) 0.2741(5) 0.07588(19) 0.0197(11) Uani 1 1 d .
C9 C 0.1294(4) 0.3111(5) 0.0542(2) 0.0233(12) Uani 1 1 d .
C10 C 0.1247(4) 0.4065(6) 0.00723(19) 0.0237(12) Uani 1 1 d .
H10 H 0.0683 0.4356 -0.0072 0.028 Uiso 1 1 calc R
C11 C 0.1994(4) 0.4594(6) -0.0187(2) 0.0234(12) Uani 1 1 d .
H11 H 0.1943 0.5237 -0.0505 0.028 Uiso 1 1 calc R
C12 C 0.2822(4) 0.4172(6) 0.00230(19) 0.0238(12) Uani 1 1 d .
H12 H 0.3337 0.4529 -0.0157 0.029 Uiso 1 1 calc R
C13 C 0.2913(4) 0.3251(6) 0.0485(2) 0.0252(12) Uani 1 1 d .
C14 C 0.3828(4) 0.2831(6) 0.0706(2) 0.0291(13) Uani 1 1 d .
H14 H 0.3752 0.2143 0.1034 0.035 Uiso 1 1 calc R
C15 C 0.4345(4) 0.4135(7) 0.0933(3) 0.0430(16) Uani 1 1 d .
H15A H 0.4901 0.3807 0.1112 0.065 Uiso 1 1 calc R
H15B H 0.3994 0.4645 0.1220 0.065 Uiso 1 1 calc R
H15C H 0.4471 0.4791 0.0613 0.065 Uiso 1 1 calc R
C16 C 0.4341(4) 0.2039(7) 0.0239(3) 0.0466(18) Uani 1 1 d .
H16A H 0.4025 0.1153 0.0128 0.070 Uiso 1 1 calc R
H16B H 0.4932 0.1789 0.0388 0.070 Uiso 1 1 calc R
H16C H 0.4395 0.2670 -0.0098 0.070 Uiso 1 1 calc R
C17 C 0.0467(4) 0.2564(6) 0.0821(2) 0.0282(13) Uani 1 1 d .
H17 H 0.0631 0.1709 0.1064 0.034 Uiso 1 1 calc R
C18 C 0.0083(4) 0.3726(7) 0.1214(2) 0.0436(17) Uani 1 1 d .
H18A H 0.0527 0.4004 0.1506 0.065 Uiso 1 1 calc R
H18B H -0.0440 0.3341 0.1404 0.065 Uiso 1 1 calc R
H18C H -0.0084 0.4576 0.0984 0.065 Uiso 1 1 calc R
C19 C -0.0224(4) 0.2072(6) 0.0374(3) 0.0380(15) Uani 1 1 d .
H19A H -0.0400 0.2897 0.0132 0.057 Uiso 1 1 calc R
H19B H -0.0742 0.1691 0.0570 0.057 Uiso 1 1 calc R
H19C H 0.0028 0.1313 0.0132 0.057 Uiso 1 1 calc R
C20 C 0.2691(3) 0.1335(6) 0.30986(19) 0.0193(12) Uani 1 1 d .
C21 C 0.2573(3) 0.0313(6) 0.3542(2) 0.0204(11) Uani 1 1 d .
C22 C 0.2855(3) 0.0725(6) 0.40954(19) 0.0227(12) Uani 1 1 d .
H22 H 0.2804 0.0050 0.4402 0.027 Uiso 1 1 calc R
C23 C 0.3206(4) 0.2083(6) 0.4212(2) 0.0276(13) Uani 1 1 d .
H23 H 0.3436 0.2300 0.4586 0.033 Uiso 1 1 calc R
C24 C 0.3219(3) 0.3087(6) 0.3796(2) 0.0190(11) Uani 1 1 d .
H24 H 0.3403 0.4046 0.3886 0.023 Uiso 1 1 calc R
C25 C 0.2966(3) 0.2741(5) 0.3230(2) 0.0170(11) Uani 1 1 d .
C26 C 0.2901(3) 0.3915(6) 0.2776(2) 0.0227(11) Uani 1 1 d .
C27 C 0.2061(3) 0.4474(6) 0.26774(19) 0.0219(11) Uani 1 1 d .
H27A H 0.2027 0.5508 0.2567 0.026 Uiso 1 1 calc R
H27B H 0.1600 0.4178 0.2951 0.026 Uiso 1 1 calc R
C28 C 0.3730(3) 0.4747(6) 0.2657(2) 0.0263(12) Uani 1 1 d .
H28A H 0.3606 0.5484 0.2363 0.039 Uiso 1 1 calc R
H28B H 0.4184 0.4083 0.2519 0.039 Uiso 1 1 calc R
H28C H 0.3940 0.5219 0.3012 0.039 Uiso 1 1 calc R
C29 C 0.2127(4) -0.1156(6) 0.34688(19) 0.0231(12) Uani 1 1 d .
H29 H 0.1866 -0.1208 0.3071 0.028 Uiso 1 1 calc R
C30 C 0.1374(4) -0.1343(6) 0.3900(2) 0.0319(14) Uani 1 1 d .
H30A H 0.1083 -0.2278 0.3835 0.048 Uiso 1 1 calc R
H30B H 0.0942 -0.0561 0.3846 0.048 Uiso 1 1 calc R
H30C H 0.1617 -0.1307 0.4294 0.048 Uiso 1 1 calc R
C31 C 0.2790(4) -0.2400(6) 0.3541(2) 0.0315(14) Uani 1 1 d .
H31A H 0.3033 -0.2397 0.3935 0.047 Uiso 1 1 calc R
H31B H 0.3271 -0.2276 0.3269 0.047 Uiso 1 1 calc R
H31C H 0.2491 -0.3324 0.3466 0.047 Uiso 1 1 calc R
C32 C 0.0000 1.1114(11) 0.2500 0.063(3) Uani 1 2 d S
H32A H 0.0327 1.1467 0.2168 0.094 Uiso 0.50 1 calc PR
H32B H 0.0283 1.1467 0.2856 0.094 Uiso 0.50 1 calc PR
H32C H -0.0610 1.1467 0.2476 0.094 Uiso 0.50 1 calc PR
C33 C 0.0000 0.9559(10) 0.2500 0.040(2) Uani 1 2 d S
C34 C 0.0409(4) 0.8761(7) 0.2067(2) 0.0395(16) Uani 1 1 d .
H34 H 0.0686 0.9261 0.1762 0.047 Uiso 1 1 calc R
C35 C 0.0421(4) 0.7240(7) 0.2072(3) 0.0426(17) Uani 1 1 d .
H35 H 0.0721 0.6736 0.1778 0.051 Uiso 1 1 calc R
C36 C 0.0000 0.6454(10) 0.2500 0.041(2) Uani 1 2 d S
H36 H 0.0000 0.5426 0.2500 0.049 Uiso 1 2 calc SR
C37 C 0.5026(4) 0.0812(7) 0.28010(10) 0.0500(18) Uani 1 1 d D
H37 H 0.5025 0.1705 0.3004 0.060 Uiso 1 1 calc R
C38 C 0.5079(3) -0.0487(6) 0.31058(16) 0.062(2) Uani 1 1 d D
H38 H 0.5146 -0.0491 0.3513 0.074 Uiso 0.50 1 calc PR
C39 C 0.5184(9) -0.0497(7) 0.37404(14) 0.094(7) Uani 0.50 1 d PD
H39A H 0.5803 -0.0302 0.3845 0.140 Uiso 0.50 1 d PR
H39B H 0.5014 -0.1448 0.3889 0.140 Uiso 0.50 1 d PR
H39C H 0.4807 0.0251 0.3907 0.140 Uiso 0.50 1 d PR
C40 C 0.5030(6) -0.1779(7) 0.27979(11) 0.088(4) Uani 1 1 d D
H40 H 0.5039 -0.2674 0.2999 0.105 Uiso 1 1 calc R
H41 H 0.221(4) 0.447(7) 0.157(2) 0.050 Uiso 1 1 d .

loop_
_atom_site_aniso_label
_atom_site_aniso_U_11
_atom_site_aniso_U_22
_atom_site_aniso_U_33
_atom_site_aniso_U_23
_atom_site_aniso_U_13
_atom_site_aniso_U_12
Pt1 0.02703(13) 0.01695(11) 0.01551(10) 0.00045(9) -0.00120(7) 0.00096(10)
N1 0.027(3) 0.020(2) 0.016(2) -0.0026(19) 0.0020(17) -0.001(2)
N2 0.024(2) 0.013(2) 0.0082(18) 0.0002(16) -0.0022(16) 0.0003(19)
C1 0.019(3) 0.024(3) 0.017(2) 0.011(2) 0.003(2) 0.003(2)
C2 0.015(3) 0.023(3) 0.021(2) -0.001(2) 0.000(2) -0.006(2)
C3 0.016(3) 0.018(3) 0.018(2) 0.001(2) 0.0031(19) 0.003(2)
C4 0.027(3) 0.023(3) 0.019(3) 0.002(2) -0.004(2) 0.002(2)
C5 0.034(3) 0.024(3) 0.012(2) 0.001(2) 0.002(2) 0.001(2)
C6 0.033(3) 0.021(3) 0.020(3) 0.001(2) -0.003(2) -0.004(2)
C7 0.031(3) 0.018(3) 0.020(2) 0.004(2) 0.002(2) 0.004(3)
C8 0.030(3) 0.018(3) 0.011(2) 0.000(2) 0.000(2) -0.001(2)
C9 0.031(3) 0.019(3) 0.020(2) -0.003(2) -0.003(2) 0.001(2)
C10 0.030(3) 0.024(3) 0.017(2) 0.003(2) -0.004(2) 0.004(3)
C11 0.035(3) 0.019(3) 0.016(2) 0.004(2) 0.001(2) 0.000(2)
C12 0.033(3) 0.022(3) 0.017(2) 0.003(2) 0.007(2) -0.005(3)
C13 0.035(4) 0.022(3) 0.019(2) -0.001(2) -0.002(2) -0.002(2)
C14 0.025(3) 0.040(4) 0.022(3) 0.005(3) 0.000(2) -0.001(3)
C15 0.034(4) 0.051(4) 0.044(4) -0.007(3) -0.008(3) -0.006(3)
C16 0.019(4) 0.064(5) 0.057(4) -0.004(4) 0.004(3) 0.011(3)
C17 0.025(3) 0.032(3) 0.028(3) 0.011(2) 0.002(2) 0.005(3)
C18 0.039(4) 0.059(5) 0.033(3) 0.001(3) 0.011(3) 0.010(4)
C19 0.025(4) 0.040(4) 0.048(4) 0.011(3) 0.003(3) -0.004(3)
C20 0.017(3) 0.019(3) 0.022(3) 0.002(2) -0.001(2) 0.002(2)
C21 0.018(3) 0.019(3) 0.024(3) -0.001(2) 0.004(2) 0.001(2)
C22 0.022(3) 0.030(3) 0.016(2) -0.001(2) -0.001(2) 0.002(2)
C23 0.027(3) 0.040(4) 0.016(2) -0.003(3) 0.000(2) 0.008(3)
C24 0.012(3) 0.021(3) 0.023(2) -0.005(2) -0.0086(19) -0.004(2)
C25 0.011(3) 0.021(3) 0.019(2) 0.002(2) -0.0010(19) 0.003(2)
C26 0.024(3) 0.022(3) 0.021(2) -0.008(2) -0.006(2) 0.001(2)
C27 0.030(3) 0.020(3) 0.015(2) -0.003(2) -0.003(2) 0.002(2)
C28 0.027(3) 0.025(3) 0.027(3) -0.003(2) -0.005(2) -0.001(3)
C29 0.032(3) 0.025(3) 0.012(2) 0.002(2) -0.001(2) -0.003(3)
C30 0.039(4) 0.033(4) 0.024(3) 0.002(3) 0.003(2) -0.007(3)
C31 0.038(4) 0.028(3) 0.028(3) 0.006(2) 0.006(3) 0.003(3)
C32 0.050(7) 0.040(6) 0.099(9) 0.000 0.012(6) 0.000
C33 0.025(5) 0.047(6) 0.050(5) 0.000 0.001(4) 0.000
C34 0.019(3) 0.057(5) 0.043(4) 0.007(3) 0.004(3) -0.005(3)
C35 0.034(4) 0.053(5) 0.041(4) -0.009(3) 0.003(3) -0.003(3)
C36 0.024(5) 0.040(5) 0.057(6) 0.000 0.003(4) 0.000
C37 0.029(4) 0.039(4) 0.082(5) -0.010(4) 0.001(4) 0.007(3)
C38 0.021(4) 0.080(6) 0.085(6) 0.033(5) 0.005(4) -0.001(4)
C39 0.057(12) 0.16(2) 0.067(11) 0.034(12) 0.019(9) 0.033(13)
C40 0.028(4) 0.032(4) 0.203(12) 0.033(5) 0.022(8) -0.001(4)

loop_
_atom_type_symbol
_atom_type_description
_atom_type_scat_dispersion_real
_atom_type_scat_dispersion_imag
_atom_type_scat_source
C C 0.0033 0.0016 'International Tables Vol C Tables 4.2.6.8 and 6.1.1.4'
H H 0.0000 0.0000 'International Tables Vol C Tables 4.2.6.8 and 6.1.1.4'
N N 0.0061 0.0033 'International Tables Vol C Tables 4.2.6.8 and 6.1.1.4'
Pt Pt -1.7033 8.3905 'International Tables Vol C Tables 4.2.6.8 and 6.1.1.4'

loop_
_geom_angle_atom_site_label_1
_geom_angle_atom_site_label_2
_geom_angle_atom_site_label_3
_geom_angle
_geom_angle_site_symmetry_1
_geom_angle_site_symmetry_3
N1 Pt1 N2 92.20(15) . .
N1 Pt1 C27 160.69(19) . .
N2 Pt1 C27 99.69(17) . .
N1 Pt1 C26 160.79(19) . .
N2 Pt1 C26 80.56(18) . .
C27 Pt1 C26 38.16(19) . .
N1 Pt1 H41 83.8(19) . .
N2 Pt1 H41 175.9(18) . .
C27 Pt1 H41 84.4(18) . .
C26 Pt1 H41 103.0(19) . .
C3 N1 C8 118.5(4) . .
C3 N1 Pt1 126.7(3) . .
C8 N1 Pt1 114.7(3) . .
C1 N2 C20 120.4(4) . .
C1 N2 Pt1 122.2(3) . .
C20 N2 Pt1 115.6(3) . .
N2 C1 C2 127.5(5) . .
N2 C1 H1 116.2 . .
C2 C1 H1 116.2 . .
C7 C2 C3 119.8(4) . .
C7 C2 C1 114.7(5) . .
C3 C2 C1 125.5(5) . .
N1 C3 C2 123.6(4) . .
N1 C3 C4 120.3(5) . .
C2 C3 C4 116.0(5) . .
C5 C4 C3 122.2(5) . .
C5 C4 H4 118.9 . .
C3 C4 H4 118.9 . .
C4 C5 C6 121.6(5) . .
C4 C5 H5 119.2 . .
C6 C5 H5 119.2 . .
C7 C6 C5 117.5(5) . .
C7 C6 H6 121.3 . .
C5 C6 H6 121.3 . .
C6 C7 C2 122.8(5) . .
C6 C7 H7 118.6 . .
C2 C7 H7 118.6 . .
C13 C8 C9 120.5(4) . .
C13 C8 N1 119.7(5) . .
C9 C8 N1 119.8(4) . .
C10 C9 C8 117.3(5) . .
C10 C9 C17 120.9(5) . .
C8 C9 C17 121.7(4) . .
C11 C10 C9 122.1(5) . .
C11 C10 H10 118.9 . .
C9 C10 H10 118.9 . .
C10 C11 C12 119.1(5) . .
C10 C11 H11 120.4 . .
C12 C11 H11 120.4 . .
C13 C12 C11 121.5(5) . .
C13 C12 H12 119.2 . .
C11 C12 H12 119.2 . .
C12 C13 C8 119.2(5) . .
C12 C13 C14 120.0(5) . .
C8 C13 C14 120.7(5) . .
C13 C14 C15 111.9(5) . .
C13 C14 C16 110.7(5) . .
C15 C14 C16 110.9(5) . .
C13 C14 H14 107.7 . .
C15 C14 H14 107.7 . .
C16 C14 H14 107.7 . .
C14 C15 H15A 109.5 . .
C14 C15 H15B 109.5 . .
H15A C15 H15B 109.5 . .
C14 C15 H15C 109.5 . .
H15A C15 H15C 109.5 . .
H15B C15 H15C 109.5 . .
C14 C16 H16A 109.5 . .
C14 C16 H16B 109.5 . .
H16A C16 H16B 109.5 . .
C14 C16 H16C 109.5 . .
H16A C16 H16C 109.5 . .
H16B C16 H16C 109.5 . .
C9 C17 C19 111.7(4) . .
C9 C17 C18 110.4(5) . .
C19 C17 C18 110.5(5) . .
C9 C17 H17 108.0 . .
C19 C17 H17 108.0 . .
C18 C17 H17 108.0 . .
C17 C18 H18A 109.5 . .
C17 C18 H18B 109.5 . .
H18A C18 H18B 109.5 . .
C17 C18 H18C 109.5 . .
H18A C18 H18C 109.5 . .
H18B C18 H18C 109.5 . .
C17 C19 H19A 109.5 . .
C17 C19 H19B 109.5 . .
H19A C19 H19B 109.5 . .
C17 C19 H19C 109.5 . .
H19A C19 H19C 109.5 . .
H19B C19 H19C 109.5 . .
C25 C20 C21 120.3(4) . .
C25 C20 N2 113.0(4) . .
C21 C20 N2 126.7(5) . .
C22 C21 C20 116.6(5) . .
C22 C21 C29 118.1(4) . .
C20 C21 C29 125.2(5) . .
C23 C22 C21 122.3(5) . .
C23 C22 H22 118.8 . .
C21 C22 H22 118.8 . .
C24 C23 C22 119.7(5) . .
C24 C23 H23 120.2 . .
C22 C23 H23 120.2 . .
C23 C24 C25 120.8(5) . .
C23 C24 H24 119.6 . .
C25 C24 H24 119.6 . .
C20 C25 C24 119.5(4) . .
C20 C25 C26 119.9(4) . .
C24 C25 C26 120.2(4) . .
C27 C26 C28 123.0(5) . .
C27 C26 C25 115.4(4) . .
C28 C26 C25 116.8(4) . .
C27 C26 Pt1 70.5(3) . .
C28 C26 Pt1 111.7(3) . .
C25 C26 Pt1 108.3(3) . .
C26 C27 Pt1 71.3(3) . .
C26 C27 H27A 116.5 . .
Pt1 C27 H27A 116.5 . .
C26 C27 H27B 116.5 . .
Pt1 C27 H27B 116.5 . .
H27A C27 H27B 113.5 . .
C26 C28 H28A 109.5 . .
C26 C28 H28B 109.5 . .
H28A C28 H28B 109.5 . .
C26 C28 H28C 109.5 . .
H28A C28 H28C 109.5 . .
H28B C28 H28C 109.5 . .
C21 C29 C31 111.5(5) . .
C21 C29 C30 111.0(4) . .
C31 C29 C30 109.6(4) . .
C21 C29 H29 108.2 . .
C31 C29 H29 108.2 . .
C30 C29 H29 108.2 . .
C29 C30 H30A 109.5 . .
C29 C30 H30B 109.5 . .
H30A C30 H30B 109.5 . .
C29 C30 H30C 109.5 . .
H30A C30 H30C 109.5 . .
H30B C30 H30C 109.5 . .
C29 C31 H31A 109.5 . .
C29 C31 H31B 109.5 . .
H31A C31 H31B 109.5 . .
C29 C31 H31C 109.5 . .
H31A C31 H31C 109.5 . .
H31B C31 H31C 109.5 . .
C33 C32 H32A 109.5 . .
C33 C32 H32B 109.5 . .
H32A C32 H32B 109.5 . .
C33 C32 H32C 109.5 . .
H32A C32 H32C 109.5 . .
H32B C32 H32C 109.5 . .
C34 C33 C34 116.5(8) . 2
C34 C33 C32 121.8(4) . .
C34 C33 C32 121.8(4) 2 .
C33 C34 C35 121.7(6) . .
C33 C34 H34 119.1 . .
C35 C34 H34 119.1 . .
C36 C35 C34 121.4(6) . .
C36 C35 H35 119.3 . .
C34 C35 H35 119.3 . .
C35 C36 C35 117.3(9) 2 .
C35 C36 H36 121.4 2 .
C35 C36 H36 121.4 . .
C38 C37 C37 120.6(2) . 2_655
C38 C37 H37 119.7 . .
C37 C37 H37 119.7 2_655 .
C40 C38 C37 118.3(4) . .
C40 C38 H38 120.8 . .
C37 C38 H38 120.8 . .
H39A C39 H39B 109.5 . .
H39A C39 H39C 109.5 . .
H39B C39 H39C 109.5 . .
C40 C40 C38 121.0(2) 2_655 .
C40 C40 H40 119.5 2_655 .
C38 C40 H40 119.5 . .

loop_
_geom_bond_atom_site_label_1
_geom_bond_atom_site_label_2
_geom_bond_distance
_geom_bond_site_symmetry_2
Pt1 N1 2.009(4) .
Pt1 N2 2.081(4) .
Pt1 C27 2.116(5) .
Pt1 C26 2.126(5) .
Pt1 H41 1.72(6) .
N1 C3 1.351(6) .
N1 C8 1.452(6) .
N2 C1 1.292(6) .
N2 C20 1.427(6) .
C1 C2 1.446(7) .
C1 H1 0.9500 .
C2 C7 1.409(7) .
C2 C3 1.416(7) .
C3 C4 1.420(7) .
C4 C5 1.364(7) .
C4 H4 0.9500 .
C5 C6 1.396(7) .
C5 H5 0.9500 .
C6 C7 1.364(7) .
C6 H6 0.9500 .
C7 H7 0.9500 .
C8 C13 1.408(7) .
C8 C9 1.424(8) .
C9 C10 1.402(7) .
C9 C17 1.508(7) .
C10 C11 1.380(7) .
C10 H10 0.9500 .
C11 C12 1.393(7) .
C11 H11 0.9500 .
C12 C13 1.374(7) .
C12 H12 0.9500 .
C13 C14 1.519(8) .
C14 C15 1.525(8) .
C14 C16 1.533(7) .
C14 H14 1.0000 .
C15 H15A 0.9800 .
C15 H15B 0.9800 .
C15 H15C 0.9800 .
C16 H16A 0.9800 .
C16 H16B 0.9800 .
C16 H16C 0.9800 .
C17 C19 1.530(8) .
C17 C18 1.531(8) .
C17 H17 1.0000 .
C18 H18A 0.9800 .
C18 H18B 0.9800 .
C18 H18C 0.9800 .
C19 H19A 0.9800 .
C19 H19B 0.9800 .
C19 H19C 0.9800 .
C20 C25 1.396(7) .
C20 C21 1.411(7) .
C21 C22 1.400(7) .
C21 C29 1.523(7) .
C22 C23 1.387(8) .
C22 H22 0.9500 .
C23 C24 1.341(7) .
C23 H23 0.9500 .
C24 C25 1.400(6) .
C24 H24 0.9500 .
C25 C26 1.513(7) .
C26 C27 1.387(7) .
C26 C28 1.502(7) .
C27 H27A 0.9900 .
C27 H27B 0.9900 .
C28 H28A 0.9800 .
C28 H28B 0.9800 .
C28 H28C 0.9800 .
C29 C31 1.533(8) .
C29 C30 1.542(7) .
C29 H29 1.0000 .
C30 H30A 0.9800 .
C30 H30B 0.9800 .
C30 H30C 0.9800 .
C31 H31A 0.9800 .
C31 H31B 0.9800 .
C31 H31C 0.9800 .
C32 C33 1.436(13) .
C32 H32A 0.9800 .
C32 H32B 0.9800 .
C32 H32C 0.9800 .
C33 C34 1.400(8) .
C33 C34 1.400(8) 2
C34 C35 1.405(9) .
C34 H34 0.9500 .
C35 C36 1.393(8) .
C35 H35 0.9500 .
C36 C35 1.393(8) 2
C36 H36 0.9500 .
C37 C38 1.394(4) .
C37 C37 1.399(5) 2_655
C37 H37 0.9500 .
C38 C40 1.392(4) .
C38 H38 0.9500 .
C39 H39A 0.9800 .
C39 H39B 0.9800 .
C39 H39C 0.9800 .
C40 C40 1.385(5) 2_655
C40 H40 0.9500 .

loop_
_geom_torsion_atom_site_label_1
_geom_torsion_atom_site_label_2
_geom_torsion_atom_site_label_3
_geom_torsion_atom_site_label_4
_geom_torsion
_geom_torsion_site_symmetry_1
_geom_torsion_site_symmetry_4
N2 Pt1 N1 C3 0.5(4) . .
C27 Pt1 N1 C3 -127.7(6) . .
C26 Pt1 N1 C3 67.6(7) . .
N2 Pt1 N1 C8 -176.4(4) . .
C27 Pt1 N1 C8 55.4(7) . .
C26 Pt1 N1 C8 -109.3(6) . .
N1 Pt1 N2 C1 12.1(4) . .
C27 Pt1 N2 C1 176.8(4) . .
C26 Pt1 N2 C1 -150.0(4) . .
N1 Pt1 N2 C20 176.8(3) . .
C27 Pt1 N2 C20 -18.5(4) . .
C26 Pt1 N2 C20 14.7(3) . .
C20 N2 C1 C2 177.7(4) . .
Pt1 N2 C1 C2 -18.3(7) . .
N2 C1 C2 C7 -169.5(5) . .
N2 C1 C2 C3 9.3(8) . .
C8 N1 C3 C2 168.3(4) . .
Pt1 N1 C3 C2 -8.5(7) . .
C8 N1 C3 C4 -9.2(7) . .
Pt1 N1 C3 C4 174.0(3) . .
C7 C2 C3 N1 -175.3(5) . .
C1 C2 C3 N1 5.9(8) . .
C7 C2 C3 C4 2.3(7) . .
C1 C2 C3 C4 -176.5(5) . .
N1 C3 C4 C5 178.1(5) . .
C2 C3 C4 C5 0.4(8) . .
C3 C4 C5 C6 -2.2(9) . .
C4 C5 C6 C7 1.2(8) . .
C5 C6 C7 C2 1.5(8) . .
C3 C2 C7 C6 -3.3(8) . .
C1 C2 C7 C6 175.6(5) . .
C3 N1 C8 C13 -90.9(6) . .
Pt1 N1 C8 C13 86.2(5) . .
C3 N1 C8 C9 90.7(6) . .
Pt1 N1 C8 C9 -92.1(5) . .
C13 C8 C9 C10 -3.8(7) . .
N1 C8 C9 C10 174.6(4) . .
C13 C8 C9 C17 179.1(5) . .
N1 C8 C9 C17 -2.5(7) . .
C8 C9 C10 C11 2.2(7) . .
C17 C9 C10 C11 179.3(5) . .
C9 C10 C11 C12 -0.1(8) . .
C10 C11 C12 C13 -0.5(8) . .
C11 C12 C13 C8 -1.0(8) . .
C11 C12 C13 C14 -179.3(5) . .
C9 C8 C13 C12 3.3(7) . .
N1 C8 C13 C12 -175.1(5) . .
C9 C8 C13 C14 -178.5(5) . .
N1 C8 C13 C14 3.1(7) . .
C12 C13 C14 C15 63.2(6) . .
C8 C13 C14 C15 -115.0(5) . .
C12 C13 C14 C16 -61.2(7) . .
C8 C13 C14 C16 120.6(5) . .
C10 C9 C17 C19 45.7(7) . .
C8 C9 C17 C19 -137.3(5) . .
C10 C9 C17 C18 -77.8(6) . .
C8 C9 C17 C18 99.2(6) . .
C1 N2 C20 C25 146.9(5) . .
Pt1 N2 C20 C25 -18.2(5) . .
C1 N2 C20 C21 -35.4(8) . .
Pt1 N2 C20 C21 159.5(4) . .
C25 C20 C21 C22 -8.2(7) . .
N2 C20 C21 C22 174.3(4) . .
C25 C20 C21 C29 168.7(5) . .
N2 C20 C21 C29 -8.8(8) . .
C20 C21 C22 C23 2.1(7) . .
C29 C21 C22 C23 -175.0(5) . .
C21 C22 C23 C24 5.2(8) . .
C22 C23 C24 C25 -6.5(8) . .
C21 C20 C25 C24 7.1(7) . .
N2 C20 C25 C24 -175.0(4) . .
C21 C20 C25 C26 -166.7(5) . .
N2 C20 C25 C26 11.2(6) . .
C23 C24 C25 C20 0.4(7) . .
C23 C24 C25 C26 174.2(5) . .
C20 C25 C26 C27 77.2(6) . .
C24 C25 C26 C27 -96.5(6) . .
C20 C25 C26 C28 -126.4(5) . .
C24 C25 C26 C28 59.9(6) . .
C20 C25 C26 Pt1 0.7(5) . .
C24 C25 C26 Pt1 -173.1(4) . .
N1 Pt1 C26 C27 171.9(5) . .
N2 Pt1 C26 C27 -119.2(3) . .
N1 Pt1 C26 C28 53.1(8) . .
N2 Pt1 C26 C28 122.0(4) . .
C27 Pt1 C26 C28 -118.8(5) . .
N1 Pt1 C26 C25 -76.9(6) . .
N2 Pt1 C26 C25 -7.9(3) . .
C27 Pt1 C26 C25 111.3(5) . .
C28 C26 C27 Pt1 103.7(4) . .
C25 C26 C27 Pt1 -101.5(4) . .
N1 Pt1 C27 C26 -171.9(5) . .
N2 Pt1 C27 C26 60.9(3) . .
C22 C21 C29 C31 -71.6(5) . .
C20 C21 C29 C31 111.5(6) . .
C22 C21 C29 C30 50.9(6) . .
C20 C21 C29 C30 -126.0(5) . .
C34 C33 C34 C35 -1.0(4) 2 .
C32 C33 C34 C35 179.0(4) . .
C33 C34 C35 C36 2.0(9) . .
C34 C35 C36 C35 -1.0(4) . 2
C37 C37 C38 C40 -3.4(8) 2_655 .
C37 C38 C40 C40 2.8(11) . 2_655
